data_7718847
loop_
_publ_author_name
'Seidel, Florian O.'
'O'Brien, Michael J'
'Hampel, Frank'
'Gladysz, John A.'

_publ_section_title
;
 Syntheses and structures of chiral rhenium-containing phosphonium salts
 and phosphines with ReCH<sub>2</sub>P&#x308;Ar<sub>2</sub> or
 ReCH(R)P&#x308;Ar<sub>2</sub> linkages; enantioselective catalysis of
 intramolecular Morita-Baylis-Hillman and Rauhut-Currier reactions.
;
_journal_issue 25
_journal_name_full 'Dalton transactions (Cambridge, England : 2003)'
_journal_page_first 10071
_journal_page_last 10084
_journal_paper_doi 10.1039/d5dt01102g
_journal_volume 54
_journal_year 2025
_chemical_formula_moiety 'C38 H37 N O3 P2 Re, F6 P'
_chemical_formula_sum 'C38 H37 F6 N O3 P3 Re'
_chemical_formula_weight 948.79
_space_group_crystal_system monoclinic
_space_group_IT_number 14
_space_group_name_Hall '-P 2ybc'
_space_group_name_H-M_alt 'P 1 21/c 1'
_atom_sites_solution_hydrogens mixed
_audit_creation_date 2025-02-11
_audit_creation_method
;
Olex2 1.5-ac7-013
(compiled 2025.01.02 svn.rf662f148 for Rigaku Oxford Diffraction, GUI svn.r7109)
;
_audit_update_record
;
2025-02-11 deposited with the CCDC.	2025-05-30 downloaded from the CCDC.
;
_cell_angle_alpha 90
_cell_angle_beta 97.260(2)
_cell_angle_gamma 90
_cell_formula_units_Z 4
_cell_length_a 12.7618(3)
_cell_length_b 15.3419(5)
_cell_length_c 19.2417(5)
_cell_measurement_reflns_used 8286
_cell_measurement_temperature 173(2)
_cell_measurement_theta_max 25.0
_cell_measurement_theta_min 2.5
_cell_volume 3737.13(18)
_computing_cell_refinement DENZO-SMN
_computing_data_collection 'Nonius Collect'
_computing_data_reduction DENZO-SMN
_computing_molecular_graphics 'Olex2 1.5-ac7-013 (Dolomanov et al., 2009)'
_computing_publication_material 'Olex2 1.5-ac7-013 (Dolomanov et al., 2009)'
_computing_structure_refinement 'SHELXL-97 (Sheldrick, 1997)'
_computing_structure_solution 'SHELXS-97 (Sheldrick, 1990)'
_diffrn_ambient_temperature 173(2)
_diffrn_detector_area_resol_mean 9
_diffrn_measured_fraction_theta_full 0.999
_diffrn_measured_fraction_theta_max 0.998
_diffrn_measurement_device_type 'Nonius KappaCCD'
_diffrn_radiation_type MoK\a
_diffrn_radiation_wavelength 0.71073
_diffrn_reflns_av_R_equivalents 0.0470
_diffrn_reflns_av_unetI/netI 0.0721
_diffrn_reflns_Laue_measured_fraction_full 0.999
_diffrn_reflns_Laue_measured_fraction_max 0.998
_diffrn_reflns_limit_h_max 16
_diffrn_reflns_limit_h_min -16
_diffrn_reflns_limit_k_max 19
_diffrn_reflns_limit_k_min -19
_diffrn_reflns_limit_l_max 24
_diffrn_reflns_limit_l_min -24
_diffrn_reflns_number 15168
_diffrn_reflns_point_group_measured_fraction_full 0.999
_diffrn_reflns_point_group_measured_fraction_max 0.998
_diffrn_reflns_theta_full 25.242
_diffrn_reflns_theta_max 27.457
_diffrn_reflns_theta_min 2.434
_exptl_absorpt_coefficient_mu 3.448
_exptl_absorpt_correction_T_max 0.9663
_exptl_absorpt_correction_T_min 0.5455
_exptl_absorpt_correction_type empirical
_exptl_absorpt_process_details Scalepack
_exptl_crystal_colour yellow
_exptl_crystal_colour_primary yellow
_exptl_crystal_density_diffrn 1.686
_exptl_crystal_density_method 'not measured'
_exptl_crystal_description plate
_exptl_crystal_F_000 1880
_exptl_crystal_size_max 0.2
_exptl_crystal_size_mid 0.15
_exptl_crystal_size_min 0.01
_refine_diff_density_max 1.221
_refine_diff_density_min -1.000
_refine_diff_density_rms 0.133
_refine_ls_extinction_coef 0.00073(10)
_refine_ls_extinction_expression Fc^*^=kFc[1+0.001xFc^2^\l^3^/sin(2\q)]^-1/4^
_refine_ls_extinction_method 'SHELXL-2018/3 (Sheldrick 2018)'
_refine_ls_goodness_of_fit_ref 0.992
_refine_ls_hydrogen_treatment constr
_refine_ls_matrix_type full
_refine_ls_number_parameters 470
_refine_ls_number_reflns 8537
_refine_ls_number_restraints 0
_refine_ls_restrained_S_all 0.992
_refine_ls_R_factor_all 0.0712
_refine_ls_R_factor_gt 0.0383
_refine_ls_shift/su_max 0.001
_refine_ls_shift/su_mean 0.000
_refine_ls_structure_factor_coef Fsqd
_refine_ls_weighting_details 'w=1/[\s^2^(Fo^2^)+(0.0417P)^2^] where P=(Fo^2^+2Fc^2^)/3'
_refine_ls_weighting_scheme calc
_refine_ls_wR_factor_gt 0.0798
_refine_ls_wR_factor_ref 0.0906
_reflns_Friedel_coverage 0.000
_reflns_number_gt 5972
_reflns_number_total 8537
_reflns_threshold_expression 'I > 2\s(I)'
_cod_data_source_file d5dt01102g2.cif
_cod_data_source_block fls02
_cod_depositor_comments 'Adding full bibliography for 7718847--7718848.cif.'
_cod_database_code 7718847
_shelx_shelxl_version_number 2018/3
_shelx_space_group_comment
;
The symmetry employed for this shelxl refinement is uniquely defined
by the following loop, which should always be used as a source of
symmetry information in preference to the above space-group names.
They are only intended as comments.
;
_shelx_estimated_absorpt_t_max 0.966
_shelx_estimated_absorpt_t_min 0.545
_olex2_refinement_description
;
1. Fixed Uiso
 At 1.2 times of:
  All C(H) groups, All C(H,H) groups, All P(H) groups
 At 1.5 times of:
  All C(H,H,H) groups
2.a Riding coordinates:
 P1(H1)
2.b Ternary CH refined with riding coordinates:
 C11(H11), C12(H12), C13(H13), C14(H14), C15(H15)
2.c Secondary CH2 refined with riding coordinates:
 C1(H1A,H1B)
2.d Me refined with riding coordinates:
 C24A(H24A,H24B,H24C), C34A(H34A,H34B,H34C)
2.e Aromatic/amide H refined with riding coordinates:
 C22(H22), C23(H23), C25(H25), C26(H26), C32(H32), C33(H33), C35(H35),
 C36(H36), C42(H42), C43(H43), C44(H44), C45(H45), C46(H46), C52(H52), C53(H53),
  C54(H54), C55(H55), C56(H56), C62(H62), C63(H63), C64(H64), C65(H65), C66(H66)
;
_olex2_submission_special_instructions 'No special instructions were received'

loop_
_space_group_symop_operation_xyz
'x, y, z'
'-x, y+1/2, -z+1/2'
'-x, -y, -z'
'x, -y-1/2, z-1/2'

loop_
_atom_site_label
_atom_site_type_symbol
_atom_site_fract_x
_atom_site_fract_y
_atom_site_fract_z
_atom_site_U_iso_or_equiv
_atom_site_adp_type
_atom_site_occupancy
_atom_site_site_symmetry_order
_atom_site_calc_flag
_atom_site_refinement_flags_posn
_atom_site_refinement_flags_adp
_atom_site_refinement_flags_occupancy
_atom_site_disorder_assembly
_atom_site_disorder_group
Re1 Re 0.46934(2) 0.37165(2) 0.14227(2) 0.02621(8) Uani 1 1 d . . . . .
P1 P 0.67175(9) 0.25799(9) 0.10450(6) 0.0290(3) Uani 1 1 d . . . . .
H1 H 0.630860 0.271388 0.040696 0.035 Uiso 1 1 d R U . . .
N1 N 0.4585(3) 0.3782(3) 0.0511(2) 0.0307(9) Uani 1 1 d . . . . .
C1 C 0.5722(3) 0.2573(4) 0.1598(2) 0.0319(11) Uani 1 1 d . . . . .
H1A H 0.605143 0.256541 0.209234 0.038 Uiso 1 1 calc R U . . .
H1B H 0.529337 0.203744 0.151229 0.038 Uiso 1 1 calc R U . . .
O1 O 0.4516(3) 0.3913(3) -0.01151(19) 0.0547(11) Uani 1 1 d . . . . .
P2 P 0.32714(9) 0.27336(8) 0.13823(6) 0.0262(3) Uani 1 1 d . . . . .
C11 C 0.5022(5) 0.4150(4) 0.2567(3) 0.0522(16) Uani 1 1 d . . . . .
H11 H 0.510714 0.376140 0.298724 0.063 Uiso 1 1 calc R U . . .
C12 C 0.4087(5) 0.4556(5) 0.2270(4) 0.064(2) Uani 1 1 d . . . . .
H12 H 0.338056 0.450592 0.243939 0.077 Uiso 1 1 calc R U . . .
C13 C 0.4343(7) 0.5105(5) 0.1746(4) 0.074(2) Uani 1 1 d . . . . .
H13 H 0.384953 0.552096 0.147012 0.088 Uiso 1 1 calc R U . . .
C14 C 0.5412(6) 0.5043(4) 0.1716(3) 0.0560(17) Uani 1 1 d . . . . .
H14 H 0.582142 0.540609 0.141303 0.067 Uiso 1 1 calc R U . . .
C15 C 0.5836(4) 0.4469(4) 0.2208(3) 0.0484(15) Uani 1 1 d . . . . .
H15 H 0.660553 0.434111 0.232860 0.058 Uiso 1 1 calc R U . . .
C21 C 0.7550(4) 0.1630(3) 0.1110(2) 0.0312(11) Uani 1 1 d . . . . .
C22 C 0.8530(4) 0.1664(4) 0.0879(3) 0.0407(13) Uani 1 1 d . . . . .
H22 H 0.875153 0.219338 0.068642 0.049 Uiso 1 1 calc R U . . .
C23 C 0.9198(4) 0.0952(4) 0.0919(3) 0.0438(14) Uani 1 1 d . . . . .
H23 H 0.987159 0.099458 0.076109 0.053 Uiso 1 1 calc R U . . .
C24 C 0.8876(4) 0.0180(4) 0.1191(3) 0.0417(13) Uani 1 1 d . . . . .
O24 O 0.9476(3) -0.0552(3) 0.1275(2) 0.0577(12) Uani 1 1 d . . . . .
C24A C 1.0530(5) -0.0506(5) 0.1087(4) 0.0643(19) Uani 1 1 d . . . . .
H24A H 1.087810 -0.107274 0.117182 0.096 Uiso 1 1 calc R U . . .
H24B H 1.049914 -0.035587 0.058973 0.096 Uiso 1 1 calc R U . . .
H24C H 1.093200 -0.005953 0.137086 0.096 Uiso 1 1 calc R U . . .
C25 C 0.7892(4) 0.0130(4) 0.1427(3) 0.0444(14) Uani 1 1 d . . . . .
H25 H 0.766914 -0.040129 0.161509 0.053 Uiso 1 1 calc R U . . .
C26 C 0.7238(4) 0.0848(4) 0.1390(3) 0.0408(13) Uani 1 1 d . . . . .
H26 H 0.657055 0.080960 0.155740 0.049 Uiso 1 1 calc R U . . .
C31 C 0.7556(4) 0.3503(3) 0.1182(2) 0.0309(11) Uani 1 1 d . . . . .
C32 C 0.8326(4) 0.3544(4) 0.1762(3) 0.0366(12) Uani 1 1 d . . . . .
H32 H 0.842223 0.305819 0.206870 0.044 Uiso 1 1 calc R U . . .
C33 C 0.8948(4) 0.4266(4) 0.1902(3) 0.0406(13) Uani 1 1 d . . . . .
H33 H 0.947203 0.427852 0.229901 0.049 Uiso 1 1 calc R U . . .
C34 C 0.8803(4) 0.4977(4) 0.1457(3) 0.0405(13) Uani 1 1 d . . . . .
O34 O 0.9406(3) 0.5711(3) 0.1517(2) 0.0530(11) Uani 1 1 d . . . . .
C34A C 1.0200(5) 0.5765(5) 0.2106(4) 0.070(2) Uani 1 1 d . . . . .
H34A H 1.057936 0.631864 0.209209 0.106 Uiso 1 1 calc R U . . .
H34B H 0.987082 0.573184 0.253819 0.106 Uiso 1 1 calc R U . . .
H34C H 1.069820 0.528022 0.209203 0.106 Uiso 1 1 calc R U . . .
C35 C 0.8027(4) 0.4958(4) 0.0871(3) 0.0398(13) Uani 1 1 d . . . . .
H35 H 0.792697 0.544653 0.056667 0.048 Uiso 1 1 calc R U . . .
C36 C 0.7417(4) 0.4232(4) 0.0742(3) 0.0376(12) Uani 1 1 d . . . . .
H36 H 0.688905 0.422042 0.034675 0.045 Uiso 1 1 calc R U . . .
C41 C 0.3454(4) 0.1657(4) 0.1019(2) 0.0304(11) Uani 1 1 d . . . . .
C42 C 0.3175(4) 0.0887(4) 0.1340(3) 0.0369(12) Uani 1 1 d . . . . .
H42 H 0.293460 0.090924 0.178665 0.044 Uiso 1 1 calc R U . . .
C43 C 0.3250(5) 0.0085(4) 0.1006(3) 0.0486(14) Uani 1 1 d . . . . .
H43 H 0.306313 -0.043864 0.122378 0.058 Uiso 1 1 calc R U . . .
C44 C 0.3599(5) 0.0062(4) 0.0353(3) 0.0508(15) Uani 1 1 d . . . . .
H44 H 0.363889 -0.048057 0.012100 0.061 Uiso 1 1 calc R U . . .
C45 C 0.3888(5) 0.0814(4) 0.0035(3) 0.0466(14) Uani 1 1 d . . . . .
H45 H 0.413057 0.078805 -0.041109 0.056 Uiso 1 1 calc R U . . .
C46 C 0.3825(4) 0.1604(4) 0.0369(3) 0.0389(12) Uani 1 1 d . . . . .
H46 H 0.403782 0.212068 0.015302 0.047 Uiso 1 1 calc R U . . .
C51 C 0.2885(4) 0.2539(3) 0.2249(2) 0.0316(11) Uani 1 1 d . . . . .
C52 C 0.1865(4) 0.2698(4) 0.2402(3) 0.0417(13) Uani 1 1 d . . . . .
H52 H 0.132669 0.287953 0.204488 0.050 Uiso 1 1 calc R U . . .
C53 C 0.1645(5) 0.2586(4) 0.3088(3) 0.0548(17) Uani 1 1 d . . . . .
H53 H 0.094992 0.269133 0.319577 0.066 Uiso 1 1 calc R U . . .
C54 C 0.2409(5) 0.2329(4) 0.3606(3) 0.0525(16) Uani 1 1 d . . . . .
H54 H 0.224558 0.226413 0.407169 0.063 Uiso 1 1 calc R U . . .
C55 C 0.3412(5) 0.2165(4) 0.3460(3) 0.0473(15) Uani 1 1 d . . . . .
H55 H 0.394473 0.198408 0.382068 0.057 Uiso 1 1 calc R U . . .
C56 C 0.3642(4) 0.2263(4) 0.2781(3) 0.0395(13) Uani 1 1 d . . . . .
H56 H 0.433525 0.213836 0.267838 0.047 Uiso 1 1 calc R U . . .
C61 C 0.2045(4) 0.3075(3) 0.0853(2) 0.0299(11) Uani 1 1 d . . . . .
C62 C 0.1715(4) 0.3927(4) 0.0912(3) 0.0364(12) Uani 1 1 d . . . . .
H62 H 0.214698 0.433212 0.118989 0.044 Uiso 1 1 calc R U . . .
C63 C 0.0741(4) 0.4186(4) 0.0559(3) 0.0457(14) Uani 1 1 d . . . . .
H63 H 0.049896 0.476503 0.061360 0.055 Uiso 1 1 calc R U . . .
C64 C 0.0130(4) 0.3615(4) 0.0137(3) 0.0440(14) Uani 1 1 d . . . . .
H64 H -0.052864 0.379846 -0.010514 0.053 Uiso 1 1 calc R U . . .
C65 C 0.0473(4) 0.2785(4) 0.0065(3) 0.0419(14) Uani 1 1 d . . . . .
H65 H 0.005700 0.239214 -0.023549 0.050 Uiso 1 1 calc R U . . .
C66 C 0.1424(4) 0.2505(4) 0.0427(2) 0.0355(12) Uani 1 1 d . . . . .
H66 H 0.164772 0.191981 0.038133 0.043 Uiso 1 1 calc R U . . .
F1 F 0.3819(3) 0.7217(4) 0.1344(3) 0.1061(18) Uani 1 1 d . . . . .
F2 F 0.2494(4) 0.7860(4) 0.0620(2) 0.1024(17) Uani 1 1 d . . . . .
F3 F 0.1352(3) 0.7366(3) 0.1291(3) 0.0846(13) Uani 1 1 d . . . . .
F4 F 0.2664(3) 0.6728(3) 0.1995(2) 0.0719(11) Uani 1 1 d . . . . .
F5 F 0.2450(5) 0.6419(3) 0.0864(3) 0.116(2) Uani 1 1 d . . . . .
F6 F 0.2708(3) 0.8152(3) 0.17634(19) 0.0670(10) Uani 1 1 d . . . . .
P10 P 0.26011(12) 0.72842(10) 0.13018(7) 0.0410(3) Uani 1 1 d . . . . .

loop_
_atom_site_aniso_label
_atom_site_aniso_U_11
_atom_site_aniso_U_22
_atom_site_aniso_U_33
_atom_site_aniso_U_23
_atom_site_aniso_U_13
_atom_site_aniso_U_12
Re1 0.02773(11) 0.02659(12) 0.02359(11) -0.00077(9) 0.00044(6) 0.00231(9)
P1 0.0293(6) 0.0317(7) 0.0259(6) -0.0006(5) 0.0026(5) 0.0035(5)
N1 0.038(2) 0.026(2) 0.027(2) 0.0009(18) -0.0006(16) 0.0002(19)
C1 0.027(2) 0.038(3) 0.030(3) 0.000(2) 0.0030(19) 0.004(2)
O1 0.078(3) 0.057(3) 0.027(2) 0.0051(19) -0.0003(18) -0.007(2)
P2 0.0259(6) 0.0285(7) 0.0239(6) 0.0026(5) 0.0024(5) 0.0043(5)
C11 0.086(5) 0.040(4) 0.029(3) -0.007(3) 0.004(3) -0.006(3)
C12 0.042(3) 0.066(5) 0.090(5) -0.052(4) 0.028(3) -0.003(3)
C13 0.092(6) 0.042(4) 0.076(5) -0.036(4) -0.032(4) 0.028(4)
C14 0.093(5) 0.028(3) 0.045(3) -0.007(3) 0.005(3) -0.011(3)
C15 0.038(3) 0.046(4) 0.059(4) -0.028(3) -0.005(3) -0.002(3)
C21 0.030(2) 0.032(3) 0.032(3) -0.001(2) 0.0026(19) 0.001(2)
C22 0.043(3) 0.034(3) 0.048(3) 0.011(3) 0.014(2) 0.006(3)
C23 0.040(3) 0.044(3) 0.051(3) 0.008(3) 0.018(3) 0.012(3)
C24 0.041(3) 0.041(3) 0.042(3) -0.003(3) 0.001(2) 0.008(3)
O24 0.048(2) 0.044(3) 0.085(3) 0.011(2) 0.021(2) 0.018(2)
C24A 0.059(4) 0.065(5) 0.074(5) 0.003(4) 0.024(3) 0.025(4)
C25 0.043(3) 0.035(3) 0.056(4) 0.005(3) 0.011(3) 0.005(3)
C26 0.031(3) 0.043(3) 0.050(3) 0.003(3) 0.010(2) 0.004(2)
C31 0.030(2) 0.034(3) 0.029(3) -0.001(2) 0.0069(19) -0.001(2)
C32 0.036(3) 0.037(3) 0.036(3) 0.007(2) 0.003(2) -0.001(2)
C33 0.038(3) 0.051(4) 0.033(3) 0.002(3) 0.002(2) -0.007(3)
C34 0.041(3) 0.038(3) 0.044(3) -0.005(3) 0.012(2) -0.010(3)
O34 0.055(2) 0.048(3) 0.055(3) 0.001(2) 0.0035(19) -0.017(2)
C34A 0.063(4) 0.077(6) 0.068(5) -0.006(4) -0.003(3) -0.033(4)
C35 0.043(3) 0.039(3) 0.039(3) 0.008(3) 0.011(2) -0.001(3)
C36 0.036(3) 0.048(4) 0.030(3) -0.001(2) 0.006(2) 0.001(2)
C41 0.028(2) 0.035(3) 0.029(3) -0.005(2) 0.0017(19) 0.004(2)
C42 0.043(3) 0.034(3) 0.032(3) 0.003(2) -0.001(2) 0.002(2)
C43 0.059(4) 0.028(3) 0.055(4) 0.005(3) -0.004(3) -0.003(3)
C44 0.058(4) 0.034(3) 0.058(4) -0.012(3) -0.001(3) 0.008(3)
C45 0.054(3) 0.042(4) 0.045(3) -0.010(3) 0.013(3) 0.008(3)
C46 0.036(3) 0.044(3) 0.037(3) -0.003(3) 0.004(2) -0.005(2)
C51 0.039(3) 0.031(3) 0.026(2) 0.000(2) 0.006(2) 0.001(2)
C52 0.041(3) 0.045(4) 0.041(3) 0.005(3) 0.013(2) 0.008(3)
C53 0.060(4) 0.057(4) 0.052(4) 0.004(3) 0.027(3) 0.004(3)
C54 0.082(5) 0.048(4) 0.033(3) 0.004(3) 0.029(3) 0.004(3)
C55 0.076(4) 0.039(3) 0.026(3) 0.008(2) 0.005(3) -0.001(3)
C56 0.047(3) 0.038(3) 0.034(3) 0.004(2) 0.006(2) 0.009(3)
C61 0.027(2) 0.037(3) 0.026(2) 0.007(2) 0.0037(18) 0.001(2)
C62 0.034(3) 0.037(3) 0.037(3) 0.003(2) 0.002(2) 0.009(2)
C63 0.036(3) 0.050(4) 0.050(3) 0.018(3) 0.001(2) 0.017(3)
C64 0.026(2) 0.057(4) 0.048(3) 0.021(3) 0.000(2) 0.001(3)
C65 0.029(3) 0.057(4) 0.040(3) 0.006(3) 0.001(2) -0.004(3)
C66 0.030(2) 0.044(3) 0.032(3) 0.008(2) 0.002(2) 0.002(2)
F1 0.053(2) 0.110(4) 0.159(5) 0.019(4) 0.029(3) 0.022(3)
F2 0.150(4) 0.113(4) 0.047(2) 0.029(3) 0.021(3) 0.038(4)
F3 0.048(2) 0.073(3) 0.128(4) 0.010(3) -0.007(2) 0.004(2)
F4 0.096(3) 0.052(2) 0.062(2) 0.018(2) -0.011(2) -0.003(2)
F5 0.156(5) 0.079(4) 0.094(3) -0.050(3) -0.055(3) 0.045(3)
F6 0.093(3) 0.042(2) 0.063(2) -0.0114(19) -0.002(2) 0.000(2)
P10 0.0470(8) 0.0387(9) 0.0341(7) -0.0019(6) -0.0073(6) 0.0087(7)

loop_
_atom_type_symbol
_atom_type_description
_atom_type_scat_dispersion_real
_atom_type_scat_dispersion_imag
_atom_type_scat_source
C C 0.0033 0.0016 'International Tables Vol C Tables 4.2.6.8 and 6.1.1.4'
H H 0.0000 0.0000 'International Tables Vol C Tables 4.2.6.8 and 6.1.1.4'
N N 0.0061 0.0033 'International Tables Vol C Tables 4.2.6.8 and 6.1.1.4'
O O 0.0106 0.0060 'International Tables Vol C Tables 4.2.6.8 and 6.1.1.4'
F F 0.0171 0.0103 'International Tables Vol C Tables 4.2.6.8 and 6.1.1.4'
P P 0.1023 0.0942 'International Tables Vol C Tables 4.2.6.8 and 6.1.1.4'
Re Re -1.0185 7.2310 'International Tables Vol C Tables 4.2.6.8 and 6.1.1.4'

loop_
_geom_angle_atom_site_label_1
_geom_angle_atom_site_label_2
_geom_angle_atom_site_label_3
_geom_angle
_geom_angle_site_symmetry_1
_geom_angle_site_symmetry_3
_geom_angle_publ_flag
N1 Re1 C1 99.81(18) . . ?
N1 Re1 P2 92.33(14) . . ?
N1 Re1 C11 158.8(2) . . ?
N1 Re1 C12 133.9(3) . . ?
N1 Re1 C13 103.1(3) . . ?
N1 Re1 C14 100.2(2) . . ?
N1 Re1 C15 126.9(2) . . ?
C1 Re1 P2 86.38(13) . . ?
C1 Re1 C11 92.9(2) . . ?
C1 Re1 C12 126.2(3) . . ?
C1 Re1 C13 147.2(2) . . ?
C1 Re1 C14 117.6(2) . . ?
C1 Re1 C15 89.0(2) . . ?
C11 Re1 P2 105.37(17) . . ?
C11 Re1 C12 35.7(2) . . ?
C12 Re1 P2 93.18(17) . . ?
C13 Re1 P2 115.5(2) . . ?
C13 Re1 C11 59.0(3) . . ?
C13 Re1 C12 35.3(3) . . ?
C14 Re1 P2 150.12(19) . . ?
C14 Re1 C11 58.8(2) . . ?
C14 Re1 C12 58.8(2) . . ?
C14 Re1 C13 35.2(3) . . ?
C14 Re1 C15 34.6(2) . . ?
C15 Re1 P2 140.64(17) . . ?
C15 Re1 C11 35.9(2) . . ?
C15 Re1 C12 59.2(2) . . ?
C15 Re1 C13 58.4(2) . . ?
C1 P1 H1 110.0 . . ?
C1 P1 C21 114.8(2) . . ?
C1 P1 C31 112.5(2) . . ?
C21 P1 H1 111.1 . . ?
C31 P1 H1 100.3 . . ?
C31 P1 C21 107.3(2) . . ?
O1 N1 Re1 173.7(4) . . ?
Re1 C1 H1A 109.3 . . ?
Re1 C1 H1B 109.3 . . ?
P1 C1 Re1 111.5(3) . . ?
P1 C1 H1A 109.3 . . ?
P1 C1 H1B 109.3 . . ?
H1A C1 H1B 108.0 . . ?
C41 P2 Re1 117.32(16) . . ?
C41 P2 C51 105.4(2) . . ?
C41 P2 C61 100.8(2) . . ?
C51 P2 Re1 111.82(17) . . ?
C51 P2 C61 104.1(2) . . ?
C61 P2 Re1 115.85(17) . . ?
Re1 C11 H11 126.4 . . ?
C12 C11 Re1 72.2(3) . . ?
C12 C11 H11 126.4 . . ?
C12 C11 C15 106.8(6) . . ?
C15 C11 Re1 71.7(3) . . ?
C15 C11 H11 126.4 . . ?
Re1 C12 H12 126.1 . . ?
C11 C12 Re1 72.1(3) . . ?
C11 C12 H12 126.1 . . ?
C13 C12 Re1 72.0(4) . . ?
C13 C12 C11 107.5(6) . . ?
C13 C12 H12 126.1 . . ?
Re1 C13 H13 125.7 . . ?
C12 C13 Re1 72.7(4) . . ?
C12 C13 H13 125.7 . . ?
C14 C13 Re1 72.2(4) . . ?
C14 C13 C12 108.3(6) . . ?
C14 C13 H13 125.7 . . ?
Re1 C14 H14 125.3 . . ?
C13 C14 Re1 72.6(4) . . ?
C13 C14 H14 125.3 . . ?
C15 C14 Re1 72.8(3) . . ?
C15 C14 C13 109.0(6) . . ?
C15 C14 H14 125.3 . . ?
Re1 C15 H15 125.7 . . ?
C11 C15 Re1 72.5(3) . . ?
C11 C15 H15 125.7 . . ?
C14 C15 Re1 72.6(3) . . ?
C14 C15 C11 108.4(6) . . ?
C14 C15 H15 125.7 . . ?
C22 C21 P1 119.9(4) . . ?
C22 C21 C26 118.1(5) . . ?
C26 C21 P1 122.0(4) . . ?
C21 C22 H22 119.0 . . ?
C21 C22 C23 122.0(5) . . ?
C23 C22 H22 119.0 . . ?
C22 C23 H23 120.3 . . ?
C24 C23 C22 119.3(5) . . ?
C24 C23 H23 120.3 . . ?
C23 C24 C25 119.7(5) . . ?
O24 C24 C23 124.5(5) . . ?
O24 C24 C25 115.7(5) . . ?
C24 O24 C24A 117.5(5) . . ?
O24 C24A H24A 109.5 . . ?
O24 C24A H24B 109.5 . . ?
O24 C24A H24C 109.5 . . ?
H24A C24A H24B 109.5 . . ?
H24A C24A H24C 109.5 . . ?
H24B C24A H24C 109.5 . . ?
C24 C25 H25 119.8 . . ?
C26 C25 C24 120.3(5) . . ?
C26 C25 H25 119.8 . . ?
C21 C26 H26 119.7 . . ?
C25 C26 C21 120.5(5) . . ?
C25 C26 H26 119.7 . . ?
C32 C31 P1 120.5(4) . . ?
C32 C31 C36 118.1(5) . . ?
C36 C31 P1 121.3(4) . . ?
C31 C32 H32 119.1 . . ?
C33 C32 C31 121.9(5) . . ?
C33 C32 H32 119.1 . . ?
C32 C33 H33 120.5 . . ?
C32 C33 C34 119.1(5) . . ?
C34 C33 H33 120.5 . . ?
C33 C34 C35 120.4(5) . . ?
O34 C34 C33 124.7(5) . . ?
O34 C34 C35 114.9(5) . . ?
C34 O34 C34A 117.0(5) . . ?
O34 C34A H34A 109.5 . . ?
O34 C34A H34B 109.5 . . ?
O34 C34A H34C 109.5 . . ?
H34A C34A H34B 109.5 . . ?
H34A C34A H34C 109.5 . . ?
H34B C34A H34C 109.5 . . ?
C34 C35 H35 120.3 . . ?
C36 C35 C34 119.5(5) . . ?
C36 C35 H35 120.3 . . ?
C31 C36 H36 119.5 . . ?
C35 C36 C31 121.1(5) . . ?
C35 C36 H36 119.5 . . ?
C42 C41 P2 123.1(4) . . ?
C46 C41 P2 118.1(4) . . ?
C46 C41 C42 118.6(5) . . ?
C41 C42 H42 119.8 . . ?
C43 C42 C41 120.4(5) . . ?
C43 C42 H42 119.8 . . ?
C42 C43 H43 120.4 . . ?
C44 C43 C42 119.1(6) . . ?
C44 C43 H43 120.4 . . ?
C43 C44 H44 119.4 . . ?
C45 C44 C43 121.1(6) . . ?
C45 C44 H44 119.4 . . ?
C44 C45 H45 120.2 . . ?
C44 C45 C46 119.6(5) . . ?
C46 C45 H45 120.2 . . ?
C41 C46 H46 119.5 . . ?
C45 C46 C41 121.0(6) . . ?
C45 C46 H46 119.5 . . ?
C52 C51 P2 122.3(4) . . ?
C56 C51 P2 118.9(4) . . ?
C56 C51 C52 118.7(4) . . ?
C51 C52 H52 120.5 . . ?
C51 C52 C53 119.0(5) . . ?
C53 C52 H52 120.5 . . ?
C52 C53 H53 119.4 . . ?
C54 C53 C52 121.2(5) . . ?
C54 C53 H53 119.4 . . ?
C53 C54 H54 119.9 . . ?
C53 C54 C55 120.3(5) . . ?
C55 C54 H54 119.9 . . ?
C54 C55 H55 120.3 . . ?
C54 C55 C56 119.4(6) . . ?
C56 C55 H55 120.3 . . ?
C51 C56 H56 119.3 . . ?
C55 C56 C51 121.4(5) . . ?
C55 C56 H56 119.3 . . ?
C62 C61 P2 118.2(4) . . ?
C66 C61 P2 122.3(4) . . ?
C66 C61 C62 119.4(5) . . ?
C61 C62 H62 120.3 . . ?
C61 C62 C63 119.5(5) . . ?
C63 C62 H62 120.3 . . ?
C62 C63 H63 119.6 . . ?
C64 C63 C62 120.7(6) . . ?
C64 C63 H63 119.6 . . ?
C63 C64 H64 120.2 . . ?
C65 C64 C63 119.5(5) . . ?
C65 C64 H64 120.2 . . ?
C64 C65 H65 119.6 . . ?
C64 C65 C66 120.7(6) . . ?
C66 C65 H65 119.6 . . ?
C61 C66 C65 120.1(5) . . ?
C61 C66 H66 119.9 . . ?
C65 C66 H66 119.9 . . ?
F1 P10 F2 93.6(3) . . ?
F1 P10 F3 177.7(3) . . ?
F1 P10 F4 88.6(3) . . ?
F1 P10 F5 91.5(3) . . ?
F1 P10 F6 90.7(3) . . ?
F2 P10 F3 87.9(3) . . ?
F2 P10 F4 177.5(3) . . ?
F2 P10 F6 89.3(3) . . ?
F4 P10 F3 89.9(2) . . ?
F4 P10 F6 89.3(2) . . ?
F5 P10 F2 92.0(3) . . ?
F5 P10 F3 90.2(3) . . ?
F5 P10 F4 89.2(3) . . ?
F5 P10 F6 177.3(3) . . ?
F6 P10 F3 87.5(2) . . ?

loop_
_geom_bond_atom_site_label_1
_geom_bond_atom_site_label_2
_geom_bond_distance
_geom_bond_site_symmetry_2
_geom_bond_publ_flag
Re1 N1 1.745(4) . ?
Re1 C1 2.192(5) . ?
Re1 P2 2.3531(13) . ?
Re1 C11 2.287(5) . ?
Re1 C12 2.287(5) . ?
Re1 C13 2.279(6) . ?
Re1 C14 2.273(6) . ?
Re1 C15 2.277(5) . ?
P1 H1 1.2884 . ?
P1 C1 1.757(5) . ?
P1 C21 1.798(5) . ?
P1 C31 1.775(5) . ?
N1 O1 1.213(5) . ?
C1 H1A 0.9900 . ?
C1 H1B 0.9900 . ?
P2 C41 1.819(5) . ?
P2 C51 1.822(5) . ?
P2 C61 1.832(5) . ?
C11 H11 1.0000 . ?
C11 C12 1.402(9) . ?
C11 C15 1.405(8) . ?
C12 H12 1.0000 . ?
C12 C13 1.385(11) . ?
C13 H13 1.0000 . ?
C13 C14 1.377(10) . ?
C14 H14 1.0000 . ?
C14 C15 1.354(9) . ?
C15 H15 1.0000 . ?
C21 C22 1.380(7) . ?
C21 C26 1.394(8) . ?
C22 H22 0.9500 . ?
C22 C23 1.382(8) . ?
C23 H23 0.9500 . ?
C23 C24 1.378(8) . ?
C24 O24 1.358(7) . ?
C24 C25 1.391(7) . ?
O24 C24A 1.438(7) . ?
C24A H24A 0.9800 . ?
C24A H24B 0.9800 . ?
C24A H24C 0.9800 . ?
C25 H25 0.9500 . ?
C25 C26 1.378(8) . ?
C26 H26 0.9500 . ?
C31 C32 1.391(7) . ?
C31 C36 1.401(7) . ?
C32 H32 0.9500 . ?
C32 C33 1.369(8) . ?
C33 H33 0.9500 . ?
C33 C34 1.385(8) . ?
C34 O34 1.360(7) . ?
C34 C35 1.404(7) . ?
O34 C34A 1.424(7) . ?
C34A H34A 0.9800 . ?
C34A H34B 0.9800 . ?
C34A H34C 0.9800 . ?
C35 H35 0.9500 . ?
C35 C36 1.363(8) . ?
C36 H36 0.9500 . ?
C41 C42 1.400(7) . ?
C41 C46 1.395(7) . ?
C42 H42 0.9500 . ?
C42 C43 1.397(8) . ?
C43 H43 0.9500 . ?
C43 C44 1.385(8) . ?
C44 H44 0.9500 . ?
C44 C45 1.378(8) . ?
C45 H45 0.9500 . ?
C45 C46 1.379(8) . ?
C46 H46 0.9500 . ?
C51 C52 1.392(7) . ?
C51 C56 1.383(7) . ?
C52 H52 0.9500 . ?
C52 C53 1.394(8) . ?
C53 H53 0.9500 . ?
C53 C54 1.362(9) . ?
C54 H54 0.9500 . ?
C54 C55 1.368(8) . ?
C55 H55 0.9500 . ?
C55 C56 1.382(7) . ?
C56 H56 0.9500 . ?
C61 C62 1.381(7) . ?
C61 C66 1.378(7) . ?
C62 H62 0.9500 . ?
C62 C63 1.397(7) . ?
C63 H63 0.9500 . ?
C63 C64 1.370(8) . ?
C64 H64 0.9500 . ?
C64 C65 1.359(8) . ?
C65 H65 0.9500 . ?
C65 C66 1.390(7) . ?
C66 H66 0.9500 . ?
F1 P10 1.549(4) . ?
F2 P10 1.573(4) . ?
F3 P10 1.596(4) . ?
F4 P10 1.577(4) . ?
F5 P10 1.570(4) . ?
F6 P10 1.596(4) . ?

loop_
_geom_torsion_atom_site_label_1
_geom_torsion_atom_site_label_2
_geom_torsion_atom_site_label_3
_geom_torsion_atom_site_label_4
_geom_torsion
_geom_torsion_site_symmetry_1
_geom_torsion_site_symmetry_2
_geom_torsion_site_symmetry_3
_geom_torsion_site_symmetry_4
_geom_torsion_publ_flag
Re1 P2 C41 C42 133.6(4) . . . . ?
Re1 P2 C41 C46 -50.6(4) . . . . ?
Re1 P2 C51 C52 122.4(4) . . . . ?
Re1 P2 C51 C56 -54.5(5) . . . . ?
Re1 P2 C61 C62 -43.7(4) . . . . ?
Re1 P2 C61 C66 139.2(3) . . . . ?
Re1 C11 C12 C13 -63.8(4) . . . . ?
Re1 C11 C15 C14 64.1(4) . . . . ?
Re1 C12 C13 C14 -63.8(4) . . . . ?
Re1 C13 C14 C15 -64.2(4) . . . . ?
Re1 C14 C15 C11 -64.1(4) . . . . ?
P1 C21 C22 C23 179.9(5) . . . . ?
P1 C21 C26 C25 179.5(4) . . . . ?
P1 C31 C32 C33 -176.6(4) . . . . ?
P1 C31 C36 C35 176.5(4) . . . . ?
C1 P1 C21 C22 -160.1(4) . . . . ?
C1 P1 C21 C26 19.8(5) . . . . ?
C1 P1 C31 C32 76.4(5) . . . . ?
C1 P1 C31 C36 -99.2(4) . . . . ?
P2 C41 C42 C43 174.5(4) . . . . ?
P2 C41 C46 C45 -174.0(4) . . . . ?
P2 C51 C52 C53 -176.0(5) . . . . ?
P2 C51 C56 C55 175.4(4) . . . . ?
P2 C61 C62 C63 -174.8(4) . . . . ?
P2 C61 C66 C65 176.6(4) . . . . ?
C11 C12 C13 Re1 63.9(4) . . . . ?
C11 C12 C13 C14 0.0(7) . . . . ?
C12 C11 C15 Re1 -64.1(4) . . . . ?
C12 C11 C15 C14 0.0(7) . . . . ?
C12 C13 C14 Re1 64.1(5) . . . . ?
C12 C13 C14 C15 0.0(7) . . . . ?
C13 C14 C15 Re1 64.1(4) . . . . ?
C13 C14 C15 C11 0.0(7) . . . . ?
C15 C11 C12 Re1 63.8(4) . . . . ?
C15 C11 C12 C13 0.0(7) . . . . ?
C21 P1 C1 Re1 -176.1(2) . . . . ?
C21 P1 C31 C32 -50.8(4) . . . . ?
C21 P1 C31 C36 133.6(4) . . . . ?
C21 C22 C23 C24 0.7(9) . . . . ?
C22 C21 C26 C25 -0.6(8) . . . . ?
C22 C23 C24 O24 -177.9(5) . . . . ?
C22 C23 C24 C25 -0.7(9) . . . . ?
C23 C24 O24 C24A 1.9(9) . . . . ?
C23 C24 C25 C26 0.1(9) . . . . ?
C24 C25 C26 C21 0.6(9) . . . . ?
O24 C24 C25 C26 177.5(5) . . . . ?
C25 C24 O24 C24A -175.4(5) . . . . ?
C26 C21 C22 C23 0.0(8) . . . . ?
C31 P1 C1 Re1 60.9(3) . . . . ?
C31 P1 C21 C22 -34.3(5) . . . . ?
C31 P1 C21 C26 145.6(4) . . . . ?
C31 C32 C33 C34 0.4(8) . . . . ?
C32 C31 C36 C35 0.8(7) . . . . ?
C32 C33 C34 O34 -176.3(5) . . . . ?
C32 C33 C34 C35 0.2(8) . . . . ?
C33 C34 O34 C34A -3.8(8) . . . . ?
C33 C34 C35 C36 -0.2(8) . . . . ?
C34 C35 C36 C31 -0.3(8) . . . . ?
O34 C34 C35 C36 176.6(5) . . . . ?
C35 C34 O34 C34A 179.6(5) . . . . ?
C36 C31 C32 C33 -0.9(7) . . . . ?
C41 P2 C51 C52 -109.1(5) . . . . ?
C41 P2 C51 C56 74.0(5) . . . . ?
C41 P2 C61 C62 -171.5(4) . . . . ?
C41 P2 C61 C66 11.5(4) . . . . ?
C41 C42 C43 C44 -0.2(8) . . . . ?
C42 C41 C46 C45 2.0(8) . . . . ?
C42 C43 C44 C45 1.1(9) . . . . ?
C43 C44 C45 C46 -0.4(9) . . . . ?
C44 C45 C46 C41 -1.2(9) . . . . ?
C46 C41 C42 C43 -1.3(8) . . . . ?
C51 P2 C41 C42 8.5(5) . . . . ?
C51 P2 C41 C46 -175.7(4) . . . . ?
C51 P2 C61 C62 79.5(4) . . . . ?
C51 P2 C61 C66 -97.6(4) . . . . ?
C51 C52 C53 C54 0.2(10) . . . . ?
C52 C51 C56 C55 -1.6(9) . . . . ?
C52 C53 C54 C55 -0.8(10) . . . . ?
C53 C54 C55 C56 0.1(10) . . . . ?
C54 C55 C56 C51 1.1(9) . . . . ?
C56 C51 C52 C53 1.0(8) . . . . ?
C61 P2 C41 C42 -99.6(4) . . . . ?
C61 P2 C41 C46 76.2(4) . . . . ?
C61 P2 C51 C52 -3.4(5) . . . . ?
C61 P2 C51 C56 179.7(4) . . . . ?
C61 C62 C63 C64 -2.5(8) . . . . ?
C62 C61 C66 C65 -0.4(7) . . . . ?
C62 C63 C64 C65 0.6(8) . . . . ?
C63 C64 C65 C66 1.3(8) . . . . ?
C64 C65 C66 C61 -1.4(7) . . . . ?
C66 C61 C62 C63 2.3(7) . . . . ?
